data_1551471
loop_
_publ_author_name
'Li, Chengming'
'Zhu, Lei'
'Liang, Wenbo'
'Su, Rongchuan'
'Yin, Jiangliang'
'Hu, Yanmei'
'Lan, Yu'
'Wu, Di'
'You, Jingsong'

_publ_section_title
;
 Unusual [4+2] Fusion Strategy to Forge meso-N/O-Heteroarene-Fused
 (Quinoidal) Porphyrins with Intense Near-Infrared Q-Bands
;
_journal_name_full 'Chemical Science'
_journal_paper_doi 10.1039/C9SC01596E
_journal_year 2019
_chemical_formula_moiety 'C34 H24 N6 O2 Zn'
_chemical_formula_sum 'C34 H24 N6 O2 Zn'
_chemical_formula_weight 613.96
_space_group_crystal_system monoclinic
_space_group_IT_number 15
_space_group_name_Hall '-C 2yc'
_space_group_name_H-M_alt 'C 1 2/c 1'
_symmetry_space_group_name_Hall '-C 2yc'
_symmetry_space_group_name_H-M 'C 1 2/c 1'
_atom_sites_solution_hydrogens geom
_atom_sites_solution_primary direct
_audit_creation_date 2018-05-22
_audit_creation_method
;
Olex2 1.2
(compiled 2017.08.10 svn.r3458 for OlexSys, GUI svn.r5381)
;
_audit_update_record
;
2018-07-24 deposited with the CCDC.    2019-06-17 downloaded from the CCDC.
;
_cell_angle_alpha 90
_cell_angle_beta 114.758(4)
_cell_angle_gamma 90
_cell_formula_units_Z 4
_cell_length_a 11.1672(4)
_cell_length_b 27.7657(7)
_cell_length_c 9.6241(3)
_cell_measurement_reflns_used 3566
_cell_measurement_temperature 296.4(5)
_cell_measurement_theta_max 72.8410
_cell_measurement_theta_min 4.6090
_cell_volume 2709.81(17)
_computing_cell_refinement 'CrysAlisPro 1.171.38.46 (Rigaku OD, 2015)'
_computing_data_collection 'CrysAlisPro 1.171.38.46 (Rigaku OD, 2015)'
_computing_data_reduction 'CrysAlisPro 1.171.38.46 (Rigaku OD, 2015)'
_computing_molecular_graphics 'Olex2 (Dolomanov et al., 2009)'
_computing_publication_material 'Olex2 (Dolomanov et al., 2009)'
_computing_structure_refinement 'ShelXL (Sheldrick, 2015)'
_computing_structure_solution 'ShelXT (Sheldrick, 2015)'
_diffrn_ambient_environment air
_diffrn_ambient_temperature 296.4(5)
_diffrn_detector 'CCD plate'
_diffrn_detector_area_resol_mean 15.9595
_diffrn_detector_type EosS2
_diffrn_measured_fraction_theta_full 1.000
_diffrn_measured_fraction_theta_max 0.987
_diffrn_measurement_details
;
List of Runs (angles in degrees, time in seconds):

  # Type    Start    End  Width  t~exp~   \w     \q     \k     \f   Frames
#--------------------------------------------------------------------------
  1  \w   -104.00 -20.00   1.00    6.99    --  -36.54 -57.00  30.00   84
  2  \w    -53.00  31.00   1.00    6.99    --  -36.54  57.00  30.00   84
  3  \w   -104.00 -20.00   1.00    6.99    --  -36.54 -57.00 -90.00   84
  4  \w      1.00  75.00   1.00    6.99    --   36.54 -99.00  60.00   74
  5  \w     23.00  90.00   1.00    6.99    --   36.54-125.00-120.00   67
  6  \w     82.00 176.00   1.00   27.96    --  108.71  77.00  60.00   94
  7  \w     39.00 109.00   1.00   27.96    --  108.71 -94.00-180.00   70
  8  \w     40.00 126.00   1.00   27.96    --  108.71 -45.00 -90.00   86
  9  \w     91.00 176.00   1.00   27.96    --  108.71  61.00  30.00   85
 10  \w     39.00 109.00   1.00   27.96    --  108.71 -94.00 120.00   70
 11  \w    100.00 178.00   1.00   27.96    --  108.71 111.00-120.00   78
 12  \w    100.00 178.00   1.00   27.96    --  108.71 111.00 120.00   78
 13  \w     39.00 115.00   1.00   27.96    --  108.71-111.00 -60.00   76
 14  \w     41.00 135.00   1.00   27.96    --  108.71 -77.00 -60.00   94
 15  \w   -104.00 -38.00   1.00    6.99    --  -36.54 -77.00 150.00   66
;
_diffrn_measurement_device 'four-circle diffractometer'
_diffrn_measurement_device_type 'New Gemini, Dual, Cu at zero, EosS2'
_diffrn_measurement_method '\w scans'
_diffrn_orient_matrix_type 'CrysAlisPro convention (1999,Acta A55,543-557)'
_diffrn_orient_matrix_UB_11 -0.0089931000
_diffrn_orient_matrix_UB_12 0.0545354000
_diffrn_orient_matrix_UB_13 -0.0322667000
_diffrn_orient_matrix_UB_21 -0.1514025000
_diffrn_orient_matrix_UB_22 -0.0037519000
_diffrn_orient_matrix_UB_23 -0.0810510000
_diffrn_orient_matrix_UB_31 -0.0087300000
_diffrn_orient_matrix_UB_32 0.0094911000
_diffrn_orient_matrix_UB_33 0.1532108000
_diffrn_radiation_monochromator graphite
_diffrn_radiation_probe x-ray
_diffrn_radiation_type CuK\a
_diffrn_radiation_wavelength 1.54184
_diffrn_reflns_av_R_equivalents 0.0263
_diffrn_reflns_av_unetI/netI 0.0250
_diffrn_reflns_Laue_measured_fraction_full 1.000
_diffrn_reflns_Laue_measured_fraction_max 0.987
_diffrn_reflns_limit_h_max 13
_diffrn_reflns_limit_h_min -13
_diffrn_reflns_limit_k_max 34
_diffrn_reflns_limit_k_min -32
_diffrn_reflns_limit_l_max 11
_diffrn_reflns_limit_l_min -7
_diffrn_reflns_number 7639
_diffrn_reflns_point_group_measured_fraction_full 1.000
_diffrn_reflns_point_group_measured_fraction_max 0.987
_diffrn_reflns_theta_full 67.684
_diffrn_reflns_theta_max 72.852
_diffrn_reflns_theta_min 4.642
_diffrn_source 'fine-focus sealed X-ray tube'
_diffrn_source_type 'Enhance (Cu) X-ray Source'
_exptl_absorpt_coefficient_mu 1.625
_exptl_absorpt_correction_T_max 1.00000
_exptl_absorpt_correction_T_min 0.60474
_exptl_absorpt_correction_type multi-scan
_exptl_absorpt_process_details
;
CrysAlisPro 1.171.38.46 (Rigaku Oxford Diffraction, 2015)
Empirical absorption correction using spherical harmonics,
 implemented in SCALE3 ABSPACK scaling algorithm.
;
_exptl_crystal_colour 'dull blackish black'
_exptl_crystal_colour_lustre dull
_exptl_crystal_colour_modifier blackish
_exptl_crystal_colour_primary black
_exptl_crystal_density_diffrn 1.505
_exptl_crystal_description needle
_exptl_crystal_F_000 1264
_exptl_crystal_size_max 0.45
_exptl_crystal_size_mid 0.2
_exptl_crystal_size_min 0.1
_refine_diff_density_max 0.963
_refine_diff_density_min -0.609
_refine_diff_density_rms 0.093
_refine_ls_extinction_method none
_refine_ls_goodness_of_fit_ref 1.040
_refine_ls_hydrogen_treatment constr
_refine_ls_matrix_type full
_refine_ls_number_parameters 199
_refine_ls_number_reflns 2670
_refine_ls_number_restraints 7
_refine_ls_restrained_S_all 1.047
_refine_ls_R_factor_all 0.0706
_refine_ls_R_factor_gt 0.0623
_refine_ls_shift/su_max 0.000
_refine_ls_shift/su_mean 0.000
_refine_ls_structure_factor_coef Fsqd
_refine_ls_weighting_details 'w=1/[\s^2^(Fo^2^)+(0.1317P)^2^+2.4419P] where P=(Fo^2^+2Fc^2^)/3'
_refine_ls_weighting_scheme calc
_refine_ls_wR_factor_gt 0.1746
_refine_ls_wR_factor_ref 0.1856
_reflns_Friedel_coverage 0.000
_reflns_number_gt 2233
_reflns_number_total 2670
_reflns_threshold_expression 'I > 2\s(I)'
_cod_data_source_file c9sc01596e2.cif
_cod_data_source_block lcm-386
_cod_original_cell_volume 2709.82(17)
_cod_database_code 1551471
_shelx_shelxl_version_number 2014/7
_shelx_space_group_comment
;
The symmetry employed for this shelxl refinement is uniquely defined
by the following loop, which should always be used as a source of
symmetry information in preference to the above space-group names.
They are only intended as comments.
;
_reflns_odcompleteness_completeness 99.96
_reflns_odcompleteness_iscentric 1
_reflns_odcompleteness_theta 66.97
_olex2_refinement_description
;
1. Fixed Uiso
 At 1.2 times of:
  All C(H) groups
 At 1.5 times of:
  All C(H,H,H) groups
2. Rigid bond restraints
 C00B, N005
 with sigma for 1-2 distances of 0.001 and sigma for 1-3 distances of 0.001
3. Uiso/Uaniso restraints and constraints
C00B \\sim N005: within 2A with sigma of 0.001 and sigma for terminal atoms of
0.002
4.a Aromatic/amide H refined with riding coordinates:
 C008(H008), C009(H009), C00F(H00F), C00H(H00H), C00I(H00I), C00K(H00K),
 C00M(H00M), C00N(H00N), C00O(H00O), C00P(H00P)
4.b Idealised Me refined as rotating group:
 C00L(H00A,H00B,H00C)
;
_olex2_submission_special_instructions 'No special instructions were received'
_oxdiff_exptl_absorpt_empirical_details
;
Empirical correction (ABSPACK) includes:
- Absorption correction using spherical harmonics
- Frame scaling
- Detector area scaling
;
_oxdiff_exptl_absorpt_empirical_full_max 1.471
_oxdiff_exptl_absorpt_empirical_full_min 0.743

loop_
_space_group_symop_operation_xyz
'x, y, z'
'-x, y, -z+1/2'
'x+1/2, y+1/2, z'
'-x+1/2, y+1/2, -z+1/2'
'-x, -y, -z'
'x, -y, z-1/2'
'-x+1/2, -y+1/2, -z'
'x+1/2, -y+1/2, z-1/2'

loop_
_atom_site_label
_atom_site_type_symbol
_atom_site_fract_x
_atom_site_fract_y
_atom_site_fract_z
_atom_site_U_iso_or_equiv
_atom_site_adp_type
_atom_site_occupancy
_atom_site_site_symmetry_order
_atom_site_calc_flag
_atom_site_refinement_flags_posn
_atom_site_refinement_flags_adp
_atom_site_refinement_flags_occupancy
Zn01 Zn 0.5000 0.45445(2) 0.7500 0.0411(3) Uani 1 2 d S T P
N002 N 0.6035(2) 0.50621(9) 0.6954(3) 0.0346(5) Uani 1 1 d . . .
N003 N 0.6115(2) 0.40239(9) 0.7060(3) 0.0380(5) Uani 1 1 d . . .
O004 O 0.8971(3) 0.41969(10) 0.5498(4) 0.0632(7) Uani 1 1 d . . .
N005 N 0.8336(3) 0.46066(11) 0.5617(4) 0.0478(6) Uani 1 1 d . U .
C006 C 0.5000 0.57839(14) 0.7500 0.0351(8) Uani 1 2 d S T P
C007 C 0.5763(3) 0.55573(10) 0.6855(3) 0.0353(6) Uani 1 1 d . . .
C008 C 0.6428(3) 0.57816(11) 0.6041(3) 0.0398(6) Uani 1 1 d . . .
H008 H 0.6408 0.6108 0.5810 0.048 Uiso 1 1 calc R . .
C009 C 0.7091(3) 0.54352(11) 0.5666(4) 0.0421(7) Uani 1 1 d . . .
H009 H 0.7601 0.5476 0.5119 0.050 Uiso 1 1 calc R . .
C00A C 0.6857(3) 0.49960(11) 0.6272(3) 0.0357(6) Uani 1 1 d . . .
C00B C 0.7495(3) 0.45358(11) 0.6235(4) 0.0446(6) Uani 1 1 d . U .
C00C C 0.5000 0.63264(15) 0.7500 0.0413(9) Uani 1 2 d S T P
C00D C 0.6062(3) 0.35351(11) 0.7356(4) 0.0431(7) Uani 1 1 d . . .
C00E C 0.7205(3) 0.40842(11) 0.6784(4) 0.0408(6) Uani 1 1 d . . .
C00F C 0.7193(4) 0.33056(13) 0.7340(4) 0.0548(8) Uani 1 1 d . . .
H00F H 0.7404 0.2981 0.7527 0.066 Uiso 1 1 calc R . .
C00G C 0.5000 0.33149(16) 0.7500 0.0453(10) Uani 1 2 d S T P
C00H C 0.7905(4) 0.36405(13) 0.7004(5) 0.0540(8) Uani 1 1 d . . .
H00H H 0.8700 0.3592 0.6931 0.065 Uiso 1 1 calc R . .
C00I C 0.6179(4) 0.65785(13) 0.8160(4) 0.0521(8) Uani 1 1 d . . .
H00I H 0.6974 0.6413 0.8600 0.063 Uiso 1 1 calc R . .
C00J C 0.5000 0.27723(17) 0.7500 0.0521(11) Uani 1 2 d S T P
C00K C 0.6169(5) 0.70809(14) 0.8161(5) 0.0675(11) Uani 1 1 d . . .
H00K H 0.6957 0.7251 0.8612 0.081 Uiso 1 1 calc R . .
C00L C 0.9801(4) 0.43338(17) 0.4754(6) 0.0684(11) Uani 1 1 d . . .
H00A H 0.9266 0.4458 0.3754 0.103 Uiso 1 1 calc GR . .
H00B H 1.0280 0.4057 0.4664 0.103 Uiso 1 1 calc GR . .
H00C H 1.0411 0.4577 0.5349 0.103 Uiso 1 1 calc GR . .
C00M C 0.5000 0.73229(19) 0.7500 0.0742(19) Uani 1 2 d S T P
H00M H 0.5000 0.7658 0.7500 0.089 Uiso 1 2 calc RS T P
C00N C 0.4791(7) 0.25223(16) 0.6204(5) 0.100(2) Uani 1 1 d . . .
H00N H 0.4659 0.2687 0.5311 0.119 Uiso 1 1 calc R . .
C00O C 0.4773(10) 0.20256(19) 0.6207(7) 0.134(3) Uani 1 1 d . . .
H00O H 0.4602 0.1859 0.5305 0.161 Uiso 1 1 calc R . .
C00P C 0.5000 0.1778(2) 0.7500 0.135(5) Uani 1 2 d S T P
H00P H 0.5000 0.1443 0.7500 0.162 Uiso 1 2 calc RS T P

loop_
_atom_site_aniso_label
_atom_site_aniso_U_11
_atom_site_aniso_U_22
_atom_site_aniso_U_33
_atom_site_aniso_U_23
_atom_site_aniso_U_13
_atom_site_aniso_U_12
Zn01 0.0441(4) 0.0308(4) 0.0610(4) 0.000 0.0344(3) 0.000
N002 0.0364(11) 0.0334(12) 0.0400(12) 0.0000(9) 0.0220(9) -0.0018(9)
N003 0.0424(12) 0.0338(12) 0.0418(13) -0.0017(9) 0.0215(10) 0.0045(9)
O004 0.0646(15) 0.0550(15) 0.090(2) -0.0007(13) 0.0525(15) 0.0080(12)
N005 0.0421(11) 0.0528(13) 0.0540(13) -0.0039(10) 0.0257(10) 0.0045(9)
C006 0.0399(19) 0.0337(19) 0.0340(18) 0.000 0.0179(15) 0.000
C007 0.0380(14) 0.0335(14) 0.0388(14) 0.0021(11) 0.0203(11) -0.0023(11)
C008 0.0442(15) 0.0388(14) 0.0425(15) 0.0025(11) 0.0240(12) -0.0026(11)
C009 0.0413(15) 0.0483(17) 0.0455(16) 0.0029(12) 0.0269(13) -0.0040(12)
C00A 0.0346(13) 0.0400(15) 0.0381(14) -0.0012(11) 0.0208(11) -0.0004(11)
C00B 0.0399(11) 0.0498(13) 0.0498(13) -0.0042(10) 0.0245(10) 0.0038(9)
C00C 0.059(2) 0.036(2) 0.037(2) 0.000 0.0278(19) 0.000
C00D 0.0544(17) 0.0343(15) 0.0429(15) -0.0011(11) 0.0227(13) 0.0059(12)
C00E 0.0400(14) 0.0410(15) 0.0435(15) -0.0040(12) 0.0195(12) 0.0070(12)
C00F 0.067(2) 0.0414(17) 0.061(2) 0.0037(15) 0.0314(17) 0.0159(15)
C00G 0.064(3) 0.035(2) 0.037(2) 0.000 0.0209(19) 0.000
C00H 0.0520(18) 0.0467(18) 0.067(2) 0.0017(15) 0.0291(16) 0.0143(14)
C00I 0.068(2) 0.0420(17) 0.0535(19) -0.0030(14) 0.0321(16) -0.0103(15)
C00J 0.077(3) 0.035(2) 0.048(2) 0.000 0.029(2) 0.000
C00K 0.103(3) 0.046(2) 0.064(2) -0.0086(17) 0.045(2) -0.023(2)
C00L 0.065(2) 0.076(3) 0.088(3) -0.006(2) 0.056(2) 0.004(2)
C00M 0.139(6) 0.032(3) 0.069(4) 0.000 0.062(4) 0.000
C00N 0.195(7) 0.043(2) 0.052(2) 0.0000(17) 0.043(3) 0.004(3)
C00O 0.275(10) 0.046(3) 0.068(3) -0.013(2) 0.058(5) 0.001(4)
C00P 0.279(16) 0.032(3) 0.088(5) 0.000 0.070(8) 0.000

loop_
_atom_type_symbol
_atom_type_description
_atom_type_scat_dispersion_real
_atom_type_scat_dispersion_imag
_atom_type_scat_source
C C 0.0181 0.0091 'International Tables Vol C Tables 4.2.6.8 and 6.1.1.4'
H H 0.0000 0.0000 'International Tables Vol C Tables 4.2.6.8 and 6.1.1.4'
N N 0.0311 0.0180 'International Tables Vol C Tables 4.2.6.8 and 6.1.1.4'
O O 0.0492 0.0322 'International Tables Vol C Tables 4.2.6.8 and 6.1.1.4'
Zn Zn -1.5491 0.6778 'International Tables Vol C Tables 4.2.6.8 and 6.1.1.4'

loop_
_geom_angle_atom_site_label_1
_geom_angle_atom_site_label_2
_geom_angle_atom_site_label_3
_geom_angle
_geom_angle_site_symmetry_1
_geom_angle_site_symmetry_3
N002 Zn01 N002 90.75(14) 2_656 .
N002 Zn01 N003 177.13(9) . 2_656
N002 Zn01 N003 89.15(11) . .
N002 Zn01 N003 89.15(11) 2_656 2_656
N002 Zn01 N003 177.13(9) 2_656 .
N003 Zn01 N003 91.10(15) . 2_656
C007 N002 Zn01 125.21(19) . .
C00A N002 Zn01 127.1(2) . .
C00A N002 C007 105.8(2) . .
C00D N003 Zn01 124.0(2) . .
C00E N003 Zn01 128.3(2) . .
C00E N003 C00D 106.1(2) . .
N005 O004 C00L 106.6(3) . .
C00B N005 O004 113.9(3) . .
C007 C006 C007 126.5(4) 2_656 .
C007 C006 C00C 116.77(19) 2_656 .
C007 C006 C00C 116.77(19) . .
N002 C007 C008 108.5(3) . .
C006 C007 N002 124.5(3) . .
C006 C007 C008 127.0(3) . .
C007 C008 H008 126.1 . .
C009 C008 C007 107.8(3) . .
C009 C008 H008 126.1 . .
C008 C009 H009 126.7 . .
C008 C009 C00A 106.6(3) . .
C00A C009 H009 126.7 . .
N002 C00A C009 111.3(3) . .
N002 C00A C00B 124.5(3) . .
C009 C00A C00B 124.1(3) . .
N005 C00B C00A 109.0(3) . .
N005 C00B C00E 127.1(3) . .
C00E C00B C00A 123.9(3) . .
C00I C00C C006 120.3(2) 2_656 .
C00I C00C C006 120.3(2) . .
C00I C00C C00I 119.4(4) . 2_656
N003 C00D C00F 108.7(3) . .
C00G C00D N003 124.0(3) . .
C00G C00D C00F 127.1(3) . .
N003 C00E C00B 122.2(3) . .
N003 C00E C00H 110.1(3) . .
C00H C00E C00B 127.5(3) . .
C00D C00F H00F 126.0 . .
C00H C00F C00D 108.0(3) . .
C00H C00F H00F 126.0 . .
C00D C00G C00D 127.9(4) 2_656 .
C00D C00G C00J 116.0(2) 2_656 .
C00D C00G C00J 116.0(2) . .
C00E C00H H00H 126.6 . .
C00F C00H C00E 106.8(3) . .
C00F C00H H00H 126.6 . .
C00C C00I H00I 120.1 . .
C00C C00I C00K 119.9(4) . .
C00K C00I H00I 120.1 . .
C00N C00J C00G 120.7(3) 2_656 .
C00N C00J C00G 120.7(3) . .
C00N C00J C00N 118.6(5) . 2_656
C00I C00K H00K 120.1 . .
C00M C00K C00I 119.9(4) . .
C00M C00K H00K 120.1 . .
O004 C00L H00A 109.5 . .
O004 C00L H00B 109.5 . .
O004 C00L H00C 109.5 . .
H00A C00L H00B 109.5 . .
H00A C00L H00C 109.5 . .
H00B C00L H00C 109.5 . .
C00K C00M C00K 121.1(5) 2_656 .
C00K C00M H00M 119.5 . .
C00K C00M H00M 119.5 2_656 .
C00J C00N H00N 119.8 . .
C00J C00N C00O 120.4(5) . .
C00O C00N H00N 119.8 . .
C00N C00O H00O 119.6 . .
C00P C00O C00N 120.9(5) . .
C00P C00O H00O 119.6 . .
C00O C00P C00O 118.8(7) . 2_656
C00O C00P H00P 120.6 2_656 .
C00O C00P H00P 120.6 . .

loop_
_geom_bond_atom_site_label_1
_geom_bond_atom_site_label_2
_geom_bond_distance
_geom_bond_site_symmetry_2
Zn01 N002 2.046(2) 2_656
Zn01 N002 2.046(2) .
Zn01 N003 2.064(2) 2_656
Zn01 N003 2.064(2) .
N002 C007 1.403(4) .
N002 C00A 1.346(3) .
N003 C00D 1.393(4) .
N003 C00E 1.360(4) .
O004 N005 1.370(4) .
O004 C00L 1.439(5) .
N005 C00B 1.320(4) .
C006 C007 1.396(4) 2_656
C006 C007 1.397(4) .
C006 C00C 1.506(6) .
C007 C008 1.428(4) .
C008 H008 0.9300 .
C008 C009 1.352(4) .
C009 H009 0.9300 .
C009 C00A 1.422(4) .
C00A C00B 1.471(4) .
C00B C00E 1.449(5) .
C00C C00I 1.388(4) .
C00C C00I 1.388(4) 2_656
C00D C00F 1.420(5) .
C00D C00G 1.392(4) .
C00E C00H 1.427(4) .
C00F H00F 0.9300 .
C00F C00H 1.348(6) .
C00G C00D 1.392(4) 2_656
C00G C00J 1.507(6) .
C00H H00H 0.9300 .
C00I H00I 0.9300 .
C00I C00K 1.395(5) .
C00J C00N 1.359(5) 2_656
C00J C00N 1.359(5) .
C00K H00K 0.9300 .
C00K C00M 1.365(6) .
C00L H00A 0.9600 .
C00L H00B 0.9600 .
C00L H00C 0.9600 .
C00M C00K 1.365(6) 2_656
C00M H00M 0.9300 .
C00N H00N 0.9300 .
C00N C00O 1.379(7) .
C00O H00O 0.9300 .
C00O C00P 1.349(7) .
C00P C00O 1.349(7) 2_656
C00P H00P 0.9300 .
